data_7055124
loop_
_publ_author_name
'Mukherjee, Prasun'
'Paul, Sanjay'
'Das, Asish R.'

_publ_section_title
;
 Expeditious synthesis of functionalized tricyclic 4-spiro
 pyrano[2,3-c]pyrazoles in aqueous medium using dodecylbenzenesulphonic
 acid as a Br\/onsted acid--surfactant-combined catalyst
;
_journal_issue 12
_journal_name_full 'New J. Chem.'
_journal_page_first 9480
_journal_paper_doi 10.1039/C5NJ01728A
_journal_volume 39
_journal_year 2015
_chemical_formula_sum 'C18 H12 N2 O4'
_chemical_formula_weight 320.30
_chemical_name_systematic
;
 ?
;
_space_group_IT_number 14
_symmetry_cell_setting monoclinic
_symmetry_space_group_name_Hall '-P 2ybc'
_symmetry_space_group_name_H-M 'P 1 21/c 1'
_atom_sites_solution_hydrogens geom
_atom_sites_solution_primary direct
_atom_sites_solution_secondary difmap
_audit_creation_method SHELXL-97
_audit_update_record
;
2014-10-31 deposited with the CCDC.
2015-09-24 downloaded from the CCDC.
;
_cell_angle_alpha 90.00
_cell_angle_beta 99.196(2)
_cell_angle_gamma 90.00
_cell_formula_units_Z 4
_cell_length_a 16.5569(8)
_cell_length_b 7.4472(4)
_cell_length_c 12.9479(7)
_cell_measurement_temperature 293(2)
_cell_volume 1575.99(14)
_computing_structure_refinement 'SHELXL-97 (Sheldrick, 1997)'
_diffrn_ambient_temperature 293(2)
_diffrn_measured_fraction_theta_full 0.971
_diffrn_measured_fraction_theta_max 0.971
_diffrn_radiation_monochromator graphite
_diffrn_radiation_source 'fine-focus sealed tube'
_diffrn_radiation_type MoK\a
_diffrn_radiation_wavelength 0.71073
_diffrn_reflns_av_R_equivalents 0.0236
_diffrn_reflns_av_sigmaI/netI 0.0192
_diffrn_reflns_limit_h_max 21
_diffrn_reflns_limit_h_min -21
_diffrn_reflns_limit_k_max 8
_diffrn_reflns_limit_k_min -9
_diffrn_reflns_limit_l_max 15
_diffrn_reflns_limit_l_min -16
_diffrn_reflns_number 19031
_diffrn_reflns_theta_full 27.71
_diffrn_reflns_theta_max 27.71
_diffrn_reflns_theta_min 1.25
_exptl_absorpt_coefficient_mu 0.097
_exptl_absorpt_correction_T_max 0.9951
_exptl_absorpt_correction_T_min 0.9932
_exptl_crystal_density_diffrn 1.350
_exptl_crystal_density_method 'not measured'
_exptl_crystal_description Niddle
_exptl_crystal_F_000 664
_exptl_crystal_size_max 0.07
_exptl_crystal_size_mid 0.06
_exptl_crystal_size_min 0.05
_refine_diff_density_max 0.280
_refine_diff_density_min -0.153
_refine_diff_density_rms 0.037
_refine_ls_extinction_method none
_refine_ls_goodness_of_fit_ref 1.048
_refine_ls_hydrogen_treatment mixed
_refine_ls_matrix_type full
_refine_ls_number_parameters 238
_refine_ls_number_reflns 3589
_refine_ls_number_restraints 0
_refine_ls_restrained_S_all 1.048
_refine_ls_R_factor_all 0.0522
_refine_ls_R_factor_gt 0.0409
_refine_ls_shift/su_max 0.000
_refine_ls_shift/su_mean 0.000
_refine_ls_structure_factor_coef Fsqd
_refine_ls_weighting_details 'calc w=1/[\s^2^(Fo^2^)+(0.0580P)^2^+0.3767P] where P=(Fo^2^+2Fc^2^)/3'
_refine_ls_weighting_scheme calc
_refine_ls_wR_factor_gt 0.1083
_refine_ls_wR_factor_ref 0.1161
_reflns_number_gt 2868
_reflns_number_total 3589
_reflns_threshold_expression >2sigma(I)
_cod_data_source_file c5nj01728a2.cif
_cod_data_source_block ncpp
_cod_depositor_comments
;
The following automatic conversions were performed:

'_symmetry_cell_setting' value 'Monoclinic' changed to 'monoclinic'
according to
/usr/data/users/saulius/crontab/automatic-downloads/rss-feeds/RSC/lib/dictionaries/cif_core.dic
dictionary named 'cif_core.dic' version 2.4.2 from 2011-04-26.

Automatic conversion script
Id: cif_fix_values 3271 2015-04-21 07:52:19Z andrius 

 Adding full bibliography for 7055124--7055127.cif.
;
_cod_original_sg_symbol_H-M 'P 21/c'
_cod_database_code 7055124

loop_
_symmetry_equiv_pos_as_xyz
'x, y, z'
'-x, y+1/2, -z+1/2'
'-x, -y, -z'
'x, -y-1/2, z-1/2'

loop_
_atom_site_label
_atom_site_type_symbol
_atom_site_fract_x
_atom_site_fract_y
_atom_site_fract_z
_atom_site_U_iso_or_equiv
_atom_site_adp_type
_atom_site_occupancy
_atom_site_symmetry_multiplicity
_atom_site_calc_flag
_atom_site_refinement_flags
O3 O 0.06449(6) 0.09417(14) 0.15084(8) 0.0426(3) Uani 1 1 d .
O2] O 0.24128(6) 0.26610(15) -0.03205(8) 0.0433(3) Uani 1 1 d .
O1 O 0.32396(7) -0.02276(17) 0.29331(8) 0.0532(3) Uani 1 1 d .
O5 O 0.08026(7) 0.39104(16) -0.05586(10) 0.0529(3) Uani 1 1 d .
O4 O 0.29259(8) 0.47057(18) 0.24452(12) 0.0695(4) Uani 1 1 d .
N1 N 0.06586(7) -0.18109(18) 0.06665(10) 0.0433(3) Uani 1 1 d .
N2 N 0.12519(8) -0.27659(19) 0.02940(10) 0.0427(3) Uani 1 1 d .
C008 C 0.28137(7) 0.20312(18) 0.04579(10) 0.0313(3) Uani 1 1 d .
C13 C 0.10558(8) -0.03801(19) 0.10646(10) 0.0350(3) Uani 1 1 d .
C15 C 0.19913(8) -0.19588(19) 0.04626(11) 0.0365(3) Uani 1 1 d .
C10 C 0.24544(7) 0.11392(18) 0.13645(10) 0.0299(3) Uani 1 1 d .
C14 C 0.18852(7) -0.03737(18) 0.09785(10) 0.0315(3) Uani 1 1 d .
C12 C 0.11387(8) 0.2318(2) 0.18830(10) 0.0354(3) Uani 1 1 d .
C7 C 0.32352(8) 0.05463(19) 0.21160(11) 0.0351(3) Uani 1 1 d .
C1 C 0.37130(8) 0.1945(2) 0.06963(11) 0.0369(3) Uani 1 1 d .
C11 C 0.19439(8) 0.24562(18) 0.18652(10) 0.0326(3) Uani 1 1 d .
C6 C 0.39586(8) 0.1085(2) 0.16413(12) 0.0380(3) Uani 1 1 d .
C17 C 0.22285(10) 0.4143(2) 0.23575(12) 0.0433(4) Uani 1 1 d .
C19 C 0.07691(10) 0.3887(2) 0.23450(12) 0.0463(4) Uani 1 1 d .
H19A H 0.0493 0.3523 0.2917 0.056 Uiso 1 1 calc R
H19B H 0.0384 0.4509 0.1823 0.056 Uiso 1 1 calc R
C5 C 0.47856(9) 0.0841(2) 0.20263(15) 0.0503(4) Uani 1 1 d .
H5 H 0.4955 0.0251 0.2657 0.060 Uiso 1 1 calc R
C18 C 0.15110(11) 0.5057(2) 0.27326(12) 0.0507(4) Uani 1 1 d .
H18A H 0.1434 0.6259 0.2444 0.061 Uiso 1 1 calc R
H18B H 0.1600 0.5138 0.3490 0.061 Uiso 1 1 calc R
C16 C 0.27267(10) -0.2749(2) 0.01141(15) 0.0525(4) Uani 1 1 d .
H16A H 0.2585 -0.3878 -0.0225 0.079 Uiso 1 1 calc R
H16B H 0.3145 -0.2934 0.0710 0.079 Uiso 1 1 calc R
H16C H 0.2926 -0.1945 -0.0368 0.079 Uiso 1 1 calc R
C3 C 0.50933(9) 0.2389(3) 0.04998(17) 0.0622(5) Uani 1 1 d .
H3 H 0.5485 0.2837 0.0127 0.075 Uiso 1 1 calc R
C2 C 0.42750(9) 0.2618(2) 0.01058(14) 0.0506(4) Uani 1 1 d .
H2 H 0.4107 0.3199 -0.0528 0.061 Uiso 1 1 calc R
C4 C 0.53450(9) 0.1507(3) 0.14379(17) 0.0603(5) Uani 1 1 d .
H4 H 0.5901 0.1360 0.1676 0.072 Uiso 1 1 calc R
H12 H 0.1122(12) -0.385(3) -0.0011(15) 0.064(6) Uiso 1 1 d .
H20A H 0.0376(14) 0.314(3) -0.0538(17) 0.080(7) Uiso 1 1 d .
H20B H 0.1267(15) 0.322(3) -0.0490(17) 0.083(7) Uiso 1 1 d .

loop_
_atom_site_aniso_label
_atom_site_aniso_U_11
_atom_site_aniso_U_22
_atom_site_aniso_U_33
_atom_site_aniso_U_23
_atom_site_aniso_U_13
_atom_site_aniso_U_12
O3 0.0290(5) 0.0453(6) 0.0562(6) -0.0024(5) 0.0149(4) -0.0001(4)
O2] 0.0335(5) 0.0533(7) 0.0426(5) 0.0099(5) 0.0040(4) -0.0005(4)
O1 0.0514(6) 0.0627(8) 0.0447(6) 0.0150(5) 0.0053(5) 0.0069(6)
O5 0.0336(5) 0.0430(7) 0.0795(8) -0.0128(6) 0.0008(5) -0.0035(5)
O4 0.0565(8) 0.0540(8) 0.0954(10) -0.0258(7) 0.0045(7) -0.0135(6)
N1 0.0331(6) 0.0438(7) 0.0530(7) -0.0019(6) 0.0072(5) -0.0091(5)
N2 0.0420(7) 0.0365(7) 0.0497(7) -0.0067(6) 0.0076(5) -0.0110(5)
C008 0.0271(6) 0.0289(7) 0.0383(7) -0.0028(5) 0.0064(5) -0.0019(5)
C13 0.0296(6) 0.0364(8) 0.0396(7) 0.0012(6) 0.0073(5) -0.0041(5)
C15 0.0379(7) 0.0336(8) 0.0394(7) -0.0006(6) 0.0101(6) -0.0049(6)
C10 0.0255(6) 0.0298(7) 0.0346(6) -0.0011(5) 0.0054(5) -0.0022(5)
C14 0.0285(6) 0.0319(7) 0.0349(7) -0.0002(5) 0.0076(5) -0.0029(5)
C12 0.0359(7) 0.0391(8) 0.0325(7) 0.0034(6) 0.0092(5) 0.0048(6)
C7 0.0335(7) 0.0322(7) 0.0386(7) -0.0012(6) 0.0026(5) 0.0019(5)
C1 0.0270(6) 0.0351(8) 0.0490(8) 0.0004(6) 0.0078(5) -0.0017(5)
C11 0.0341(6) 0.0332(7) 0.0306(6) -0.0002(5) 0.0054(5) 0.0027(5)
C6 0.0283(6) 0.0340(8) 0.0506(8) -0.0017(6) 0.0031(6) -0.0001(5)
C17 0.0514(9) 0.0369(8) 0.0400(8) -0.0040(6) 0.0024(6) 0.0018(7)
C19 0.0520(9) 0.0489(9) 0.0416(8) 0.0057(7) 0.0182(7) 0.0181(7)
C5 0.0332(7) 0.0446(9) 0.0690(11) 0.0026(8) -0.0042(7) 0.0038(6)
C18 0.0691(11) 0.0418(9) 0.0408(8) -0.0043(7) 0.0077(7) 0.0155(8)
C16 0.0521(9) 0.0399(9) 0.0707(11) -0.0118(8) 0.0253(8) -0.0010(7)
C3 0.0320(8) 0.0639(12) 0.0949(14) 0.0094(10) 0.0235(8) -0.0025(7)
C2 0.0361(8) 0.0534(10) 0.0654(10) 0.0093(8) 0.0173(7) -0.0025(7)
C4 0.0246(7) 0.0562(11) 0.0982(14) 0.0007(10) 0.0041(8) 0.0025(7)

loop_
_atom_type_symbol
_atom_type_description
_atom_type_scat_dispersion_real
_atom_type_scat_dispersion_imag
_atom_type_scat_source
C C 0.0033 0.0016 'International Tables Vol C Tables 4.2.6.8 and 6.1.1.4'
H H 0.0000 0.0000 'International Tables Vol C Tables 4.2.6.8 and 6.1.1.4'
N N 0.0061 0.0033 'International Tables Vol C Tables 4.2.6.8 and 6.1.1.4'
O O 0.0106 0.0060 'International Tables Vol C Tables 4.2.6.8 and 6.1.1.4'

loop_
_geom_angle_atom_site_label_1
_geom_angle_atom_site_label_2
_geom_angle_atom_site_label_3
_geom_angle
C12 O3 C13 112.45(10)
C13 N1 N2 102.61(11)
C15 N2 N1 113.39(13)
O2] C008 C1 126.39(12)
O2] C008 C10 124.90(11)
C1 C008 C10 108.69(11)
N1 C13 O3 119.68(12)
N1 C13 C14 114.13(13)
O3 C13 C14 126.19(12)
N2 C15 C14 106.06(12)
N2 C15 C16 122.72(14)
C14 C15 C16 131.22(13)
C14 C10 C11 105.43(10)
C14 C10 C008 111.48(10)
C11 C10 C008 110.90(11)
C14 C10 C7 114.23(11)
C11 C10 C7 112.55(11)
C008 C10 C7 102.41(10)
C15 C14 C13 103.80(12)
C15 C14 C10 132.87(12)
C13 C14 C10 123.30(12)
C11 C12 O3 126.72(13)
C11 C12 C19 114.86(13)
O3 C12 C19 118.39(12)
O1 C7 C6 126.91(13)
O1 C7 C10 125.06(12)
C6 C7 C10 108.02(11)
C6 C1 C2 121.74(13)
C6 C1 C008 110.48(12)
C2 C1 C008 127.78(14)
C12 C11 C17 108.21(13)
C12 C11 C10 125.79(12)
C17 C11 C10 125.91(12)
C1 C6 C5 120.68(14)
C1 C6 C7 110.39(11)
C5 C6 C7 128.93(15)
O4 C17 C11 125.11(15)
O4 C17 C18 126.64(15)
C11 C17 C18 108.25(13)
C12 C19 C18 102.70(12)
C4 C5 C6 117.60(16)
C17 C18 C19 105.64(13)
C2 C3 C4 121.53(16)
C3 C2 C1 117.15(16)
C5 C4 C3 121.29(14)

loop_
_geom_bond_atom_site_label_1
_geom_bond_atom_site_label_2
_geom_bond_distance
O3 C12 1.3519(18)
O3 C13 1.3736(17)
O2] C008 1.2093(16)
O1 C7 1.2037(17)
O4 C17 1.216(2)
N1 C13 1.3135(19)
N1 N2 1.3619(18)
N2 C15 1.3499(18)
C008 C1 1.4730(17)
C008 C10 1.5481(18)
C13 C14 1.3954(17)
C15 C14 1.381(2)
C15 C16 1.486(2)
C10 C14 1.5024(18)
C10 C11 1.5073(18)
C10 C7 1.5527(18)
C12 C11 1.3409(18)
C12 C19 1.488(2)
C7 C6 1.4861(19)
C1 C6 1.384(2)
C1 C2 1.389(2)
C11 C17 1.453(2)
C6 C5 1.3922(19)
C17 C18 1.515(2)
C19 C18 1.524(2)
C5 C4 1.382(3)
C3 C2 1.380(2)
C3 C4 1.385(3)
